data_4345914
loop_
_publ_author_name
'Schneider, Leon'
'Sivchik, Vasily'
'Chung, Kun-You'
'Chen, Yi-Ting'
'Karttunen, Antti J.'
'Chou, Pi-Tai'
'Koshevoy, Igor O.'

_publ_section_title
;
 Cyclometalated Platinum(II) Cyanometallates: Luminescent Blocks for
 Coordination Self-Assembly.
;
_journal_name_full 'Inorganic chemistry'
_journal_paper_doi 10.1021/acs.inorgchem.7b00006
_journal_year 2017
_chemical_formula_moiety 'C100 H80 Cu2 N6 P4 Pt2'
_chemical_formula_sum 'C100 H80 Cu2 N6 P4 Pt2'
_chemical_formula_weight 2006.84
_space_group_crystal_system triclinic
_space_group_IT_number 2
_space_group_name_Hall '-P 1'
_space_group_name_H-M_alt 'P -1'
_symmetry_space_group_name_Hall '-P 1'
_symmetry_space_group_name_H-M 'P -1'
_atom_sites_solution_hydrogens geom
_audit_creation_date 2016-09-13
_audit_creation_method
;
Olex2 1.2
(compiled 2016.02.19 svn.r3266 for OlexSys, GUI svn.r5155)
;
_cell_angle_alpha 69.171(2)
_cell_angle_beta 75.388(2)
_cell_angle_gamma 65.9690(10)
_cell_formula_units_Z 1
_cell_length_a 12.1032(9)
_cell_length_b 12.6537(10)
_cell_length_c 16.1583(12)
_cell_measurement_reflns_used 9853
_cell_measurement_temperature 150(2)
_cell_measurement_theta_max 28.26
_cell_measurement_theta_min 2.72
_cell_volume 2095.6(3)
_computing_cell_refinement 'APEX2 (Bruker AXS, 2010)'
_computing_data_collection 'SAINT (Bruker AXS, 2009)'
_computing_data_reduction 'SAINT (Bruker AXS, 2009)'
_computing_molecular_graphics 'Olex2 (Dolomanov et al., 2009)'
_computing_publication_material 'Olex2 (Dolomanov et al., 2009)'
_computing_structure_refinement 'ShelXL (Sheldrick, 2015)'
_computing_structure_solution 'SHELXT (Sheldrick, 2015)'
_diffrn_ambient_temperature 150.0
_diffrn_measured_fraction_theta_full 0.998
_diffrn_measured_fraction_theta_max 0.955
_diffrn_measurement_device_type 'Bruker APEX-II CCD'
_diffrn_measurement_method '\f and \w scans'
_diffrn_radiation_monochromator graphite
_diffrn_radiation_type MoK\a
_diffrn_radiation_wavelength 0.71073
_diffrn_reflns_av_R_equivalents 0.0217
_diffrn_reflns_av_unetI/netI 0.0264
_diffrn_reflns_Laue_measured_fraction_full 0.998
_diffrn_reflns_Laue_measured_fraction_max 0.955
_diffrn_reflns_limit_h_max 16
_diffrn_reflns_limit_h_min -16
_diffrn_reflns_limit_k_max 16
_diffrn_reflns_limit_k_min -16
_diffrn_reflns_limit_l_max 21
_diffrn_reflns_limit_l_min -19
_diffrn_reflns_number 32081
_diffrn_reflns_point_group_measured_fraction_full 0.998
_diffrn_reflns_point_group_measured_fraction_max 0.955
_diffrn_reflns_theta_full 25.242
_diffrn_reflns_theta_max 28.344
_diffrn_reflns_theta_min 2.581
_diffrn_standards_number 0
_exptl_absorpt_coefficient_mu 3.957
_exptl_absorpt_correction_T_max 0.629
_exptl_absorpt_correction_T_min 0.364
_exptl_absorpt_correction_type numerical
_exptl_absorpt_process_details 'SADABS (Sheldrick, 2008)'
_exptl_crystal_colour green
_exptl_crystal_density_diffrn 1.590
_exptl_crystal_description block
_exptl_crystal_F_000 996
_exptl_crystal_size_max 0.32
_exptl_crystal_size_mid 0.277
_exptl_crystal_size_min 0.129
_refine_diff_density_max 1.141
_refine_diff_density_min -0.525
_refine_diff_density_rms 0.072
_refine_ls_extinction_method none
_refine_ls_goodness_of_fit_ref 1.020
_refine_ls_hydrogen_treatment constr
_refine_ls_matrix_type full
_refine_ls_number_parameters 515
_refine_ls_number_reflns 9975
_refine_ls_number_restraints 0
_refine_ls_restrained_S_all 1.020
_refine_ls_R_factor_all 0.0256
_refine_ls_R_factor_gt 0.0209
_refine_ls_shift/su_max 0.002
_refine_ls_shift/su_mean 0.000
_refine_ls_structure_factor_coef Fsqd
_refine_ls_weighting_details 'w=1/[\s^2^(Fo^2^)+(0.0190P)^2^+0.8963P] where P=(Fo^2^+2Fc^2^)/3'
_refine_ls_weighting_scheme calc
_refine_ls_wR_factor_gt 0.0425
_refine_ls_wR_factor_ref 0.0437
_reflns_Friedel_coverage 0.000
_reflns_number_gt 9095
_reflns_number_total 9975
_reflns_threshold_expression 'I > 2\s(I)'
_cod_data_source_file ic7b00006_si_003.cif
_cod_data_source_block 4
_cod_database_code 4345914
_shelx_space_group_comment
;
The symmetry employed for this shelxl refinement is uniquely defined
by the following loop, which should always be used as a source of
symmetry information in preference to the above space-group names.
They are only intended as comments.
;
_shelx_estimated_absorpt_t_max 0.629
_shelx_estimated_absorpt_t_min 0.364
_olex2_refinement_description
;
1. Fixed Uiso
 At 1.2 times of:
  All C(H) groups
 At 1.5 times of:
  All C(H,H,H) groups
2.a Aromatic/amide H refined with riding coordinates:
 C4(H4), C6(H6), C7(H7), C10(H10), C11(H11), C12(H12), C13(H13), C15(H15),
 C16(H16), C17(H17), C18(H18), C19(H19), C21(H21), C22(H22), C23(H23), C24(H24),
  C25(H25), C27(H27), C28(H28), C29(H29), C30(H30), C31(H31), C33(H33),
 C34(H34), C35(H35), C36(H36), C37(H37), C39(H39), C40(H40), C41(H41), C42(H42),
  C43(H43), C45(H45), C46(H46), C47(H47), C48(H48), C49(H49)
2.b Idealised Me refined as rotating group:
 C5ME(H5MA,H5MB,H5MC)
;
_shelx_shelxl_version_number 2016/4
_olex2_submission_special_instructions 'No special instructions were received'

loop_
_space_group_symop_operation_xyz
'x, y, z'
'-x, -y, -z'

loop_
_atom_site_label
_atom_site_type_symbol
_atom_site_fract_x
_atom_site_fract_y
_atom_site_fract_z
_atom_site_U_iso_or_equiv
_atom_site_adp_type
_atom_site_occupancy
_atom_site_site_symmetry_order
_atom_site_calc_flag
_atom_site_refinement_flags_posn
Pt1 Pt 0.44478(2) 0.27201(2) 0.42880(2) 0.02271(3) Uani 1 1 d .
Cu1 Cu 0.68219(2) 0.55208(2) 0.30890(2) 0.02133(6) Uani 1 1 d .
P1 P 0.85578(4) 0.40378(5) 0.35980(4) 0.02200(11) Uani 1 1 d .
P2 P 0.67246(5) 0.66867(5) 0.16648(4) 0.02431(12) Uani 1 1 d .
N1 N 0.62494(16) 0.66022(16) 0.38919(13) 0.0271(4) Uani 1 1 d .
N2 N 0.56161(15) 0.46839(17) 0.34658(13) 0.0272(4) Uani 1 1 d .
N3 N 0.37113(16) 0.13842(17) 0.46779(13) 0.0293(4) Uani 1 1 d .
C1 C 0.59804(18) 0.69116(19) 0.45293(15) 0.0249(5) Uani 1 1 d .
C2 C 0.51694(18) 0.3960(2) 0.37833(14) 0.0238(4) Uani 1 1 d .
C3 C 0.48227(18) 0.2316(2) 0.31209(15) 0.0262(5) Uani 1 1 d .
C4 C 0.5412(2) 0.2811(2) 0.23104(16) 0.0329(5) Uani 1 1 d .
H4 H 0.567694 0.344272 0.226410 0.039 Uiso 1 1 calc R
C5 C 0.5632(2) 0.2415(3) 0.15583(17) 0.0412(6) Uani 1 1 d .
C5ME C 0.6273(3) 0.2989(3) 0.0703(2) 0.0657(9) Uani 1 1 d .
H5MA H 0.570924 0.342535 0.025102 0.098 Uiso 1 1 calc GR
H5MB H 0.697509 0.236256 0.049522 0.098 Uiso 1 1 calc GR
H5MC H 0.655233 0.355520 0.080233 0.098 Uiso 1 1 calc GR
C6 C 0.5234(3) 0.1498(3) 0.16308(19) 0.0476(7) Uani 1 1 d .
H6 H 0.537693 0.121569 0.112795 0.057 Uiso 1 1 calc R
C7 C 0.4640(2) 0.0992(2) 0.24148(19) 0.0424(6) Uani 1 1 d .
H7 H 0.436471 0.037186 0.244933 0.051 Uiso 1 1 calc R
C8 C 0.4433(2) 0.1385(2) 0.31679(17) 0.0316(5) Uani 1 1 d .
C9 C 0.3819(2) 0.0880(2) 0.40293(17) 0.0310(5) Uani 1 1 d .
C10 C 0.3365(3) -0.0047(2) 0.4231(2) 0.0445(7) Uani 1 1 d .
H10 H 0.344552 -0.040840 0.378424 0.053 Uiso 1 1 calc R
C11 C 0.2808(3) -0.0437(2) 0.5066(2) 0.0490(7) Uani 1 1 d .
H11 H 0.251122 -0.107626 0.520284 0.059 Uiso 1 1 calc R
C12 C 0.2676(2) 0.0093(2) 0.5706(2) 0.0445(6) Uani 1 1 d .
H12 H 0.227274 -0.015861 0.628666 0.053 Uiso 1 1 calc R
C13 C 0.3142(2) 0.1000(2) 0.54916(18) 0.0370(6) Uani 1 1 d .
H13 H 0.305735 0.136622 0.593625 0.044 Uiso 1 1 calc R
C14 C 0.93493(19) 0.29268(19) 0.29682(14) 0.0261(5) Uani 1 1 d .
C15 C 0.8636(2) 0.2428(2) 0.27816(16) 0.0344(5) Uani 1 1 d .
H15 H 0.779327 0.264227 0.300369 0.041 Uiso 1 1 calc R
C16 C 0.9148(3) 0.1621(2) 0.22745(17) 0.0415(6) Uani 1 1 d .
H16 H 0.865866 0.128359 0.214891 0.050 Uiso 1 1 calc R
C17 C 1.0377(3) 0.1309(2) 0.19523(18) 0.0456(7) Uani 1 1 d .
H17 H 1.073002 0.075815 0.160302 0.055 Uiso 1 1 calc R
C18 C 1.1083(2) 0.1789(3) 0.21339(19) 0.0490(7) Uani 1 1 d .
H18 H 1.192643 0.156817 0.191134 0.059 Uiso 1 1 calc R
C19 C 1.0580(2) 0.2600(2) 0.26423(17) 0.0383(6) Uani 1 1 d .
H19 H 1.107789 0.292944 0.276603 0.046 Uiso 1 1 calc R
C20 C 0.83425(18) 0.30550(19) 0.47218(14) 0.0246(4) Uani 1 1 d .
C21 C 0.72388(19) 0.3409(2) 0.52567(15) 0.0260(5) Uani 1 1 d .
H21 H 0.662044 0.415737 0.503329 0.031 Uiso 1 1 calc R
C22 C 0.7030(2) 0.2687(2) 0.61096(15) 0.0304(5) Uani 1 1 d .
H22 H 0.627082 0.293485 0.646670 0.036 Uiso 1 1 calc R
C23 C 0.7933(2) 0.1599(2) 0.64408(16) 0.0349(5) Uani 1 1 d .
H23 H 0.779771 0.110785 0.702962 0.042 Uiso 1 1 calc R
C24 C 0.9032(2) 0.1229(2) 0.59148(17) 0.0367(6) Uani 1 1 d .
H24 H 0.964728 0.048117 0.614281 0.044 Uiso 1 1 calc R
C25 C 0.9235(2) 0.1939(2) 0.50628(16) 0.0322(5) Uani 1 1 d .
H25 H 0.998586 0.167192 0.470228 0.039 Uiso 1 1 calc R
C26 C 0.97135(18) 0.4611(2) 0.36051(15) 0.0273(5) Uani 1 1 d .
C27 C 1.0547(2) 0.4082(2) 0.42161(19) 0.0417(6) Uani 1 1 d .
H27 H 1.054860 0.335973 0.467429 0.050 Uiso 1 1 calc R
C28 C 1.1380(2) 0.4610(3) 0.4158(2) 0.0480(7) Uani 1 1 d .
H28 H 1.193884 0.425039 0.458484 0.058 Uiso 1 1 calc R
C29 C 1.1409(3) 0.5632(3) 0.3501(2) 0.0527(8) Uani 1 1 d .
H29 H 1.200573 0.596587 0.345185 0.063 Uiso 1 1 calc R
C30 C 1.0565(3) 0.6179(3) 0.2907(2) 0.0721(11) Uani 1 1 d .
H30 H 1.056119 0.690805 0.245483 0.087 Uiso 1 1 calc R
C31 C 0.9722(3) 0.5668(3) 0.2967(2) 0.0549(8) Uani 1 1 d .
H31 H 0.913635 0.605832 0.255833 0.066 Uiso 1 1 calc R
C32 C 0.7493(2) 0.7771(2) 0.13862(15) 0.0290(5) Uani 1 1 d .
C33 C 0.8432(2) 0.7831(2) 0.06838(17) 0.0344(5) Uani 1 1 d .
H33 H 0.861053 0.738147 0.027492 0.041 Uiso 1 1 calc R
C34 C 0.9107(2) 0.8539(2) 0.05759(18) 0.0432(6) Uani 1 1 d .
H34 H 0.976172 0.855243 0.010601 0.052 Uiso 1 1 calc R
C35 C 0.8833(3) 0.9225(3) 0.1148(2) 0.0484(7) Uani 1 1 d .
H35 H 0.929493 0.971345 0.107167 0.058 Uiso 1 1 calc R
C36 C 0.7882(3) 0.9199(3) 0.1834(2) 0.0514(7) Uani 1 1 d .
H36 H 0.767688 0.968632 0.222022 0.062 Uiso 1 1 calc R
C37 C 0.7231(2) 0.8466(2) 0.19583(18) 0.0404(6) Uani 1 1 d .
H37 H 0.659568 0.843622 0.244143 0.049 Uiso 1 1 calc R
C38 C 0.73303(19) 0.5998(2) 0.07489(15) 0.0279(5) Uani 1 1 d .
C39 C 0.8310(2) 0.4925(2) 0.08701(18) 0.0428(6) Uani 1 1 d .
H39 H 0.864237 0.456422 0.142011 0.051 Uiso 1 1 calc R
C40 C 0.8810(3) 0.4371(3) 0.0193(2) 0.0581(8) Uani 1 1 d .
H40 H 0.948558 0.363332 0.028346 0.070 Uiso 1 1 calc R
C41 C 0.8347(3) 0.4870(3) -0.0604(2) 0.0495(7) Uani 1 1 d .
H41 H 0.869807 0.448710 -0.106600 0.059 Uiso 1 1 calc R
C42 C 0.7373(3) 0.5928(3) -0.07269(19) 0.0500(7) Uani 1 1 d .
H42 H 0.704176 0.628025 -0.127727 0.060 Uiso 1 1 calc R
C43 C 0.6865(2) 0.6487(2) -0.00583(17) 0.0427(6) Uani 1 1 d .
H43 H 0.618577 0.722109 -0.015355 0.051 Uiso 1 1 calc R
C44 C 0.51548(19) 0.7589(2) 0.14309(15) 0.0288(5) Uani 1 1 d .
C45 C 0.4371(2) 0.6955(2) 0.16391(16) 0.0352(6) Uani 1 1 d .
H45 H 0.465192 0.611089 0.192333 0.042 Uiso 1 1 calc R
C46 C 0.3178(2) 0.7542(3) 0.14366(17) 0.0430(7) Uani 1 1 d .
H46 H 0.264941 0.709954 0.157634 0.052 Uiso 1 1 calc R
C47 C 0.2769(2) 0.8768(3) 0.10324(17) 0.0451(7) Uani 1 1 d .
H47 H 0.196088 0.916886 0.088037 0.054 Uiso 1 1 calc R
C48 C 0.3523(2) 0.9414(3) 0.08478(19) 0.0486(7) Uani 1 1 d .
H48 H 0.322520 1.026338 0.058664 0.058 Uiso 1 1 calc R
C49 C 0.4726(2) 0.8827(2) 0.10422(17) 0.0380(6) Uani 1 1 d .
H49 H 0.524716 0.927585 0.090841 0.046 Uiso 1 1 calc R

loop_
_atom_site_aniso_label
_atom_site_aniso_U_11
_atom_site_aniso_U_22
_atom_site_aniso_U_33
_atom_site_aniso_U_23
_atom_site_aniso_U_13
_atom_site_aniso_U_12
Pt1 0.02574(4) 0.02392(5) 0.02527(5) -0.01119(3) -0.00102(3) -0.01309(3)
Cu1 0.02185(11) 0.02138(13) 0.02188(14) -0.00643(11) -0.00131(9) -0.00931(9)
P1 0.0218(2) 0.0225(3) 0.0230(3) -0.0068(2) -0.0032(2) -0.0086(2)
P2 0.0268(2) 0.0229(3) 0.0216(3) -0.0059(2) -0.0011(2) -0.0087(2)
N1 0.0303(9) 0.0253(10) 0.0295(11) -0.0097(8) -0.0004(8) -0.0139(7)
N2 0.0276(8) 0.0330(11) 0.0264(10) -0.0102(9) -0.0015(7) -0.0155(8)
N3 0.0327(9) 0.0255(10) 0.0357(12) -0.0090(9) -0.0070(8) -0.0143(8)
C1 0.0254(9) 0.0227(11) 0.0315(13) -0.0094(10) -0.0012(9) -0.0131(8)
C2 0.0246(9) 0.0303(12) 0.0218(11) -0.0120(10) -0.0018(8) -0.0114(8)
C3 0.0297(10) 0.0262(11) 0.0286(12) -0.0124(10) -0.0091(9) -0.0085(9)
C4 0.0373(11) 0.0365(13) 0.0313(14) -0.0152(11) -0.0056(10) -0.0138(10)
C5 0.0465(14) 0.0505(16) 0.0291(14) -0.0183(13) -0.0044(11) -0.0138(12)
C5ME 0.080(2) 0.091(3) 0.0387(18) -0.0305(18) 0.0053(16) -0.040(2)
C6 0.0608(16) 0.0497(17) 0.0410(17) -0.0268(14) -0.0140(13) -0.0115(13)
C7 0.0549(15) 0.0363(14) 0.0491(18) -0.0207(13) -0.0173(13) -0.0153(12)
C8 0.0360(11) 0.0252(12) 0.0389(14) -0.0127(11) -0.0136(10) -0.0079(9)
C9 0.0344(11) 0.0238(11) 0.0404(15) -0.0092(10) -0.0144(10) -0.0098(9)
C10 0.0609(16) 0.0336(14) 0.0537(19) -0.0113(13) -0.0206(14) -0.0241(12)
C11 0.0645(17) 0.0347(15) 0.063(2) -0.0013(14) -0.0230(15) -0.0338(13)
C12 0.0522(15) 0.0413(15) 0.0472(17) -0.0014(13) -0.0084(13) -0.0318(13)
C13 0.0425(13) 0.0365(14) 0.0391(15) -0.0076(12) -0.0061(11) -0.0228(11)
C14 0.0305(10) 0.0230(11) 0.0205(11) -0.0043(9) -0.0047(8) -0.0059(8)
C15 0.0384(12) 0.0323(13) 0.0334(14) -0.0113(11) -0.0022(10) -0.0132(10)
C16 0.0617(16) 0.0306(13) 0.0362(15) -0.0121(12) -0.0078(12) -0.0170(12)
C17 0.0635(17) 0.0297(13) 0.0342(15) -0.0165(12) -0.0037(12) -0.0026(12)
C18 0.0400(13) 0.0496(17) 0.0441(17) -0.0220(14) 0.0039(12) -0.0010(12)
C19 0.0311(11) 0.0428(15) 0.0392(15) -0.0167(12) -0.0022(10) -0.0082(10)
C20 0.0310(10) 0.0244(11) 0.0219(11) -0.0056(9) -0.0060(8) -0.0126(8)
C21 0.0307(10) 0.0266(11) 0.0262(12) -0.0086(10) -0.0050(9) -0.0137(9)
C22 0.0382(11) 0.0367(13) 0.0253(12) -0.0135(11) 0.0005(9) -0.0205(10)
C23 0.0533(14) 0.0338(13) 0.0237(13) -0.0027(10) -0.0083(10) -0.0238(11)
C24 0.0462(13) 0.0282(13) 0.0328(14) -0.0018(11) -0.0144(11) -0.0106(10)
C25 0.0338(11) 0.0293(12) 0.0328(14) -0.0083(11) -0.0077(10) -0.0088(9)
C26 0.0255(9) 0.0334(12) 0.0279(12) -0.0109(10) -0.0031(8) -0.0135(9)
C27 0.0342(12) 0.0403(15) 0.0515(17) -0.0077(13) -0.0172(11) -0.0117(11)
C28 0.0323(12) 0.0601(19) 0.061(2) -0.0242(16) -0.0182(12) -0.0125(12)
C29 0.0478(15) 0.072(2) 0.059(2) -0.0196(17) -0.0076(14) -0.0407(15)
C30 0.086(2) 0.081(3) 0.068(2) 0.0190(19) -0.0340(19) -0.068(2)
C31 0.0635(17) 0.067(2) 0.0471(18) 0.0121(15) -0.0282(14) -0.0475(16)
C32 0.0342(11) 0.0223(11) 0.0279(13) -0.0024(10) -0.0034(9) -0.0117(9)
C33 0.0334(11) 0.0324(13) 0.0345(14) -0.0074(11) -0.0017(10) -0.0120(10)
C34 0.0397(13) 0.0433(16) 0.0410(16) -0.0044(13) -0.0003(11) -0.0186(11)
C35 0.0574(16) 0.0431(16) 0.0515(19) -0.0033(14) -0.0077(14) -0.0325(13)
C36 0.0731(19) 0.0439(17) 0.0503(18) -0.0174(14) 0.0000(15) -0.0346(15)
C37 0.0539(15) 0.0364(14) 0.0356(15) -0.0125(12) 0.0060(12) -0.0253(12)
C38 0.0317(10) 0.0271(11) 0.0251(12) -0.0079(10) 0.0039(9) -0.0147(9)
C39 0.0457(14) 0.0347(14) 0.0353(15) -0.0108(12) -0.0019(11) -0.0029(11)
C40 0.0613(18) 0.0410(17) 0.0518(19) -0.0218(15) 0.0082(15) -0.0001(13)
C41 0.0621(17) 0.0498(17) 0.0399(17) -0.0259(14) 0.0167(13) -0.0251(14)
C42 0.0576(16) 0.0636(19) 0.0312(15) -0.0204(14) -0.0015(12) -0.0202(14)
C43 0.0456(13) 0.0452(16) 0.0333(15) -0.0169(12) -0.0056(11) -0.0068(12)
C44 0.0298(10) 0.0307(12) 0.0201(12) -0.0079(10) -0.0014(8) -0.0055(9)
C45 0.0326(11) 0.0385(14) 0.0304(14) -0.0091(11) -0.0038(10) -0.0092(10)
C46 0.0319(11) 0.0622(18) 0.0355(15) -0.0197(14) -0.0028(10) -0.0129(12)
C47 0.0313(12) 0.0594(18) 0.0337(15) -0.0200(13) -0.0077(10) 0.0026(12)
C48 0.0456(14) 0.0386(15) 0.0424(17) -0.0134(13) -0.0113(12) 0.0091(12)
C49 0.0412(12) 0.0332(13) 0.0320(14) -0.0087(11) -0.0049(10) -0.0060(10)

loop_
_atom_type_symbol
_atom_type_description
_atom_type_scat_dispersion_real
_atom_type_scat_dispersion_imag
_atom_type_scat_source
C C 0.0033 0.0016 'International Tables Vol C Tables 4.2.6.8 and 6.1.1.4'
H H 0.0000 0.0000 'International Tables Vol C Tables 4.2.6.8 and 6.1.1.4'
Cu Cu 0.3201 1.2651 'International Tables Vol C Tables 4.2.6.8 and 6.1.1.4'
N N 0.0061 0.0033 'International Tables Vol C Tables 4.2.6.8 and 6.1.1.4'
P P 0.1023 0.0942 'International Tables Vol C Tables 4.2.6.8 and 6.1.1.4'
Pt Pt -1.7033 8.3905 'International Tables Vol C Tables 4.2.6.8 and 6.1.1.4'

loop_
_geom_angle_atom_site_label_1
_geom_angle_atom_site_label_2
_geom_angle_atom_site_label_3
_geom_angle
_geom_angle_site_symmetry_1
_geom_angle_site_symmetry_3
C1 Pt1 N3 96.79(8) 2_666 .
C1 Pt1 C3 177.54(9) 2_666 .
C2 Pt1 N3 173.36(8) . .
C2 Pt1 C1 89.80(8) . 2_666
C2 Pt1 C3 92.53(9) . .
C3 Pt1 N3 80.87(9) . .
P2 Cu1 P1 123.60(2) . .
N1 Cu1 P1 104.87(5) . .
N1 Cu1 P2 108.52(6) . .
N2 Cu1 P1 103.58(6) . .
N2 Cu1 P2 110.92(6) . .
N2 Cu1 N1 103.50(7) . .
C14 P1 Cu1 115.68(7) . .
C20 P1 Cu1 114.90(7) . .
C20 P1 C14 100.99(10) . .
C26 P1 Cu1 113.30(7) . .
C26 P1 C14 104.44(10) . .
C26 P1 C20 106.19(10) . .
C32 P2 Cu1 112.26(8) . .
C32 P2 C38 103.54(10) . .
C32 P2 C44 105.61(11) . .
C38 P2 Cu1 120.24(8) . .
C38 P2 C44 101.35(10) . .
C44 P2 Cu1 112.32(8) . .
C1 N1 Cu1 160.78(18) . .
C2 N2 Cu1 162.35(17) . .
C9 N3 Pt1 115.04(16) . .
C13 N3 Pt1 125.67(16) . .
C13 N3 C9 119.3(2) . .
N1 C1 Pt1 174.39(19) . 2_666
N2 C2 Pt1 178.21(19) . .
C4 C3 Pt1 129.13(17) . .
C4 C3 C8 117.4(2) . .
C8 C3 Pt1 113.46(17) . .
C3 C4 H4 118.7 . .
C3 C4 C5 122.6(2) . .
C5 C4 H4 118.7 . .
C4 C5 C5ME 119.9(3) . .
C6 C5 C4 118.2(3) . .
C6 C5 C5ME 121.8(2) . .
C5 C5ME H5MA 109.5 . .
C5 C5ME H5MB 109.5 . .
C5 C5ME H5MC 109.5 . .
H5MA C5ME H5MB 109.5 . .
H5MA C5ME H5MC 109.5 . .
H5MB C5ME H5MC 109.5 . .
C5 C6 H6 119.5 . .
C7 C6 C5 121.0(2) . .
C7 C6 H6 119.5 . .
C6 C7 H7 119.8 . .
C6 C7 C8 120.4(2) . .
C8 C7 H7 119.8 . .
C3 C8 C9 116.2(2) . .
C7 C8 C3 120.3(2) . .
C7 C8 C9 123.5(2) . .
N3 C9 C8 114.4(2) . .
N3 C9 C10 119.4(2) . .
C10 C9 C8 126.2(2) . .
C9 C10 H10 119.9 . .
C11 C10 C9 120.3(3) . .
C11 C10 H10 119.9 . .
C10 C11 H11 120.0 . .
C10 C11 C12 120.0(3) . .
C12 C11 H11 120.0 . .
C11 C12 H12 120.7 . .
C11 C12 C13 118.5(3) . .
C13 C12 H12 120.7 . .
N3 C13 C12 122.4(2) . .
N3 C13 H13 118.8 . .
C12 C13 H13 118.8 . .
C15 C14 P1 116.58(16) . .
C19 C14 P1 124.33(19) . .
C19 C14 C15 119.0(2) . .
C14 C15 H15 119.7 . .
C16 C15 C14 120.5(2) . .
C16 C15 H15 119.7 . .
C15 C16 H16 120.2 . .
C17 C16 C15 119.6(3) . .
C17 C16 H16 120.2 . .
C16 C17 H17 119.8 . .
C18 C17 C16 120.3(2) . .
C18 C17 H17 119.8 . .
C17 C18 H18 119.7 . .
C17 C18 C19 120.6(2) . .
C19 C18 H18 119.7 . .
C14 C19 C18 120.0(2) . .
C14 C19 H19 120.0 . .
C18 C19 H19 120.0 . .
C21 C20 P1 118.89(16) . .
C21 C20 C25 118.5(2) . .
C25 C20 P1 122.64(17) . .
C20 C21 H21 119.6 . .
C22 C21 C20 120.9(2) . .
C22 C21 H21 119.6 . .
C21 C22 H22 120.1 . .
C21 C22 C23 119.8(2) . .
C23 C22 H22 120.1 . .
C22 C23 H23 120.0 . .
C24 C23 C22 120.1(2) . .
C24 C23 H23 120.0 . .
C23 C24 H24 119.9 . .
C25 C24 C23 120.2(2) . .
C25 C24 H24 119.9 . .
C20 C25 H25 119.7 . .
C24 C25 C20 120.6(2) . .
C24 C25 H25 119.7 . .
C27 C26 P1 125.25(19) . .
C31 C26 P1 116.50(17) . .
C31 C26 C27 118.2(2) . .
C26 C27 H27 120.0 . .
C26 C27 C28 120.0(3) . .
C28 C27 H27 120.0 . .
C27 C28 H28 119.5 . .
C29 C28 C27 121.1(3) . .
C29 C28 H28 119.5 . .
C28 C29 H29 120.3 . .
C28 C29 C30 119.3(3) . .
C30 C29 H29 120.3 . .
C29 C30 H30 120.0 . .
C29 C30 C31 119.9(3) . .
C31 C30 H30 120.0 . .
C26 C31 C30 121.4(3) . .
C26 C31 H31 119.3 . .
C30 C31 H31 119.3 . .
C33 C32 P2 122.70(18) . .
C37 C32 P2 118.60(18) . .
C37 C32 C33 118.3(2) . .
C32 C33 H33 119.6 . .
C34 C33 C32 120.7(2) . .
C34 C33 H33 119.6 . .
C33 C34 H34 119.9 . .
C35 C34 C33 120.2(2) . .
C35 C34 H34 119.9 . .
C34 C35 H35 120.1 . .
C34 C35 C36 119.7(3) . .
C36 C35 H35 120.1 . .
C35 C36 H36 119.9 . .
C37 C36 C35 120.1(3) . .
C37 C36 H36 119.9 . .
C32 C37 H37 119.5 . .
C36 C37 C32 120.9(2) . .
C36 C37 H37 119.5 . .
C39 C38 P2 118.01(19) . .
C39 C38 C43 118.1(2) . .
C43 C38 P2 123.90(17) . .
C38 C39 H39 119.9 . .
C38 C39 C40 120.3(3) . .
C40 C39 H39 119.9 . .
C39 C40 H40 119.5 . .
C41 C40 C39 121.0(3) . .
C41 C40 H40 119.5 . .
C40 C41 H41 120.5 . .
C42 C41 C40 119.1(2) . .
C42 C41 H41 120.5 . .
C41 C42 H42 119.7 . .
C41 C42 C43 120.5(3) . .
C43 C42 H42 119.7 . .
C38 C43 H43 119.5 . .
C42 C43 C38 121.0(2) . .
C42 C43 H43 119.5 . .
C45 C44 P2 116.02(17) . .
C49 C44 P2 124.73(19) . .
C49 C44 C45 119.2(2) . .
C44 C45 H45 119.6 . .
C44 C45 C46 120.8(2) . .
C46 C45 H45 119.6 . .
C45 C46 H46 120.2 . .
C47 C46 C45 119.5(3) . .
C47 C46 H46 120.2 . .
C46 C47 H47 119.8 . .
C48 C47 C46 120.3(2) . .
C48 C47 H47 119.8 . .
C47 C48 H48 119.8 . .
C47 C48 C49 120.4(3) . .
C49 C48 H48 119.8 . .
C44 C49 C48 119.7(3) . .
C44 C49 H49 120.1 . .
C48 C49 H49 120.1 . .

loop_
_geom_bond_atom_site_label_1
_geom_bond_atom_site_label_2
_geom_bond_distance
_geom_bond_site_symmetry_2
Pt1 N3 2.0581(19) .
Pt1 C1 2.019(2) 2_666
Pt1 C2 1.933(2) .
Pt1 C3 2.022(2) .
Cu1 P1 2.2749(6) .
Cu1 P2 2.2509(6) .
Cu1 N1 2.0180(18) .
Cu1 N2 1.9935(19) .
P1 C14 1.832(2) .
P1 C20 1.825(2) .
P1 C26 1.823(2) .
P2 C32 1.827(2) .
P2 C38 1.827(2) .
P2 C44 1.829(2) .
N1 C1 1.155(3) .
N2 C2 1.150(3) .
N3 C9 1.365(3) .
N3 C13 1.342(3) .
C1 Pt1 2.018(2) 2_666
C3 C4 1.387(3) .
C3 C8 1.409(3) .
C4 H4 0.9500 .
C4 C5 1.399(3) .
C5 C5ME 1.498(4) .
C5 C6 1.387(4) .
C5ME H5MA 0.9800 .
C5ME H5MB 0.9800 .
C5ME H5MC 0.9800 .
C6 H6 0.9500 .
C6 C7 1.367(4) .
C7 H7 0.9500 .
C7 C8 1.402(3) .
C8 C9 1.460(4) .
C9 C10 1.394(3) .
C10 H10 0.9500 .
C10 C11 1.363(4) .
C11 H11 0.9500 .
C11 C12 1.367(4) .
C12 H12 0.9500 .
C12 C13 1.379(3) .
C13 H13 0.9500 .
C14 C15 1.395(3) .
C14 C19 1.387(3) .
C15 H15 0.9500 .
C15 C16 1.386(3) .
C16 H16 0.9500 .
C16 C17 1.384(4) .
C17 H17 0.9500 .
C17 C18 1.365(4) .
C18 H18 0.9500 .
C18 C19 1.391(3) .
C19 H19 0.9500 .
C20 C21 1.392(3) .
C20 C25 1.403(3) .
C21 H21 0.9500 .
C21 C22 1.384(3) .
C22 H22 0.9500 .
C22 C23 1.386(3) .
C23 H23 0.9500 .
C23 C24 1.384(3) .
C24 H24 0.9500 .
C24 C25 1.376(3) .
C25 H25 0.9500 .
C26 C27 1.387(3) .
C26 C31 1.371(4) .
C27 H27 0.9500 .
C27 C28 1.388(4) .
C28 H28 0.9500 .
C28 C29 1.357(4) .
C29 H29 0.9500 .
C29 C30 1.375(4) .
C30 H30 0.9500 .
C30 C31 1.382(4) .
C31 H31 0.9500 .
C32 C33 1.395(3) .
C32 C37 1.390(3) .
C33 H33 0.9500 .
C33 C34 1.383(3) .
C34 H34 0.9500 .
C34 C35 1.378(4) .
C35 H35 0.9500 .
C35 C36 1.385(4) .
C36 H36 0.9500 .
C36 C37 1.379(4) .
C37 H37 0.9500 .
C38 C39 1.380(3) .
C38 C43 1.383(3) .
C39 H39 0.9500 .
C39 C40 1.386(4) .
C40 H40 0.9500 .
C40 C41 1.367(4) .
C41 H41 0.9500 .
C41 C42 1.365(4) .
C42 H42 0.9500 .
C42 C43 1.379(3) .
C43 H43 0.9500 .
C44 C45 1.387(3) .
C44 C49 1.386(3) .
C45 H45 0.9500 .
C45 C46 1.391(3) .
C46 H46 0.9500 .
C46 C47 1.376(4) .
C47 H47 0.9500 .
C47 C48 1.374(4) .
C48 H48 0.9500 .
C48 C49 1.398(3) .
C49 H49 0.9500 .

loop_
_geom_torsion_atom_site_label_1
_geom_torsion_atom_site_label_2
_geom_torsion_atom_site_label_3
_geom_torsion_atom_site_label_4
_geom_torsion
Pt1 N3 C9 C8 -0.4(2)
Pt1 N3 C9 C10 178.99(17)
Pt1 N3 C13 C12 -179.62(18)
Pt1 C3 C4 C5 178.49(17)
Pt1 C3 C8 C7 -179.31(17)
Pt1 C3 C8 C9 0.8(2)
Cu1 P1 C14 C15 -48.5(2)
Cu1 P1 C14 C19 128.73(19)
Cu1 P1 C20 C21 -13.89(19)
Cu1 P1 C20 C25 164.49(16)
Cu1 P1 C26 C27 147.74(19)
Cu1 P1 C26 C31 -30.2(2)
Cu1 P2 C32 C33 123.34(18)
Cu1 P2 C32 C37 -48.9(2)
Cu1 P2 C38 C39 -31.0(2)
Cu1 P2 C38 C43 149.0(2)
Cu1 P2 C44 C45 -54.05(19)
Cu1 P2 C44 C49 128.13(19)
P1 C14 C15 C16 177.11(19)
P1 C14 C19 C18 -176.9(2)
P1 C20 C21 C22 179.28(17)
P1 C20 C25 C24 179.98(19)
P1 C26 C27 C28 -179.4(2)
P1 C26 C31 C30 -179.5(3)
P2 C32 C33 C34 -170.49(19)
P2 C32 C37 C36 172.7(2)
P2 C38 C39 C40 -179.4(2)
P2 C38 C43 C42 179.3(2)
P2 C44 C45 C46 -175.91(19)
P2 C44 C49 C48 176.33(19)
N3 C9 C10 C11 0.7(4)
C3 C4 C5 C5ME 179.9(2)
C3 C4 C5 C6 0.4(4)
C3 C8 C9 N3 -0.3(3)
C3 C8 C9 C10 -179.6(2)
C4 C3 C8 C7 -0.3(3)
C4 C3 C8 C9 179.86(19)
C4 C5 C6 C7 0.2(4)
C5 C6 C7 C8 -0.8(4)
C5ME C5 C6 C7 -179.3(3)
C6 C7 C8 C3 0.9(4)
C6 C7 C8 C9 -179.3(2)
C7 C8 C9 N3 179.8(2)
C7 C8 C9 C10 0.5(4)
C8 C3 C4 C5 -0.4(3)
C8 C9 C10 C11 180.0(2)
C9 N3 C13 C12 1.2(3)
C9 C10 C11 C12 0.9(4)
C10 C11 C12 C13 -1.5(4)
C11 C12 C13 N3 0.4(4)
C13 N3 C9 C8 178.90(19)
C13 N3 C9 C10 -1.7(3)
C14 P1 C20 C21 -139.11(17)
C14 P1 C20 C25 39.3(2)
C14 P1 C26 C27 -85.5(2)
C14 P1 C26 C31 96.5(2)
C14 C15 C16 C17 0.0(4)
C15 C14 C19 C18 0.3(4)
C15 C16 C17 C18 0.2(4)
C16 C17 C18 C19 -0.2(4)
C17 C18 C19 C14 -0.1(4)
C19 C14 C15 C16 -0.3(4)
C20 P1 C14 C15 76.18(19)
C20 P1 C14 C19 -106.6(2)
C20 P1 C26 C27 20.7(2)
C20 P1 C26 C31 -157.2(2)
C20 C21 C22 C23 0.5(3)
C21 C20 C25 C24 -1.6(3)
C21 C22 C23 C24 -1.1(3)
C22 C23 C24 C25 0.3(4)
C23 C24 C25 C20 1.1(4)
C25 C20 C21 C22 0.8(3)
C26 P1 C14 C15 -173.75(18)
C26 P1 C14 C19 3.5(2)
C26 P1 C20 C21 112.18(18)
C26 P1 C20 C25 -69.4(2)
C26 C27 C28 C29 -1.1(4)
C27 C26 C31 C30 2.4(5)
C27 C28 C29 C30 2.8(5)
C28 C29 C30 C31 -1.9(6)
C29 C30 C31 C26 -0.8(6)
C31 C26 C27 C28 -1.5(4)
C32 P2 C38 C39 95.3(2)
C32 P2 C38 C43 -84.7(2)
C32 P2 C44 C45 -176.73(17)
C32 P2 C44 C49 5.4(2)
C32 C33 C34 C35 -2.0(4)
C33 C32 C37 C36 0.1(4)
C33 C34 C35 C36 0.3(4)
C34 C35 C36 C37 1.6(5)
C35 C36 C37 C32 -1.8(4)
C37 C32 C33 C34 1.8(4)
C38 P2 C32 C33 -7.8(2)
C38 P2 C32 C37 179.89(19)
C38 P2 C44 C45 75.57(19)
C38 P2 C44 C49 -102.3(2)
C38 C39 C40 C41 -0.1(5)
C39 C38 C43 C42 -0.7(4)
C39 C40 C41 C42 -0.3(5)
C40 C41 C42 C43 0.3(5)
C41 C42 C43 C38 0.2(5)
C43 C38 C39 C40 0.6(4)
C44 P2 C32 C33 -113.9(2)
C44 P2 C32 C37 73.8(2)
C44 P2 C38 C39 -155.4(2)
C44 P2 C38 C43 24.6(2)
C44 C45 C46 C47 -0.6(4)
C45 C44 C49 C48 -1.4(4)
C45 C46 C47 C48 -1.5(4)
C46 C47 C48 C49 2.1(4)
C47 C48 C49 C44 -0.6(4)
C49 C44 C45 C46 2.0(4)
